data_4135575
loop_
_publ_author_name
'Haut, Franz-Lucas'
'Habiger, Christoph'
'Wein, Lukas A.'
'Wurst, Klaus'
'Podewitz, Maren'
'Magauer, Thomas'

_publ_section_title
;
 Rapid Assembly of Tetrasubstituted Furans via Pummerer-Type
 Rearrangement.
;
_journal_issue 2
_journal_name_full 'Journal of the American Chemical Society'
_journal_page_first 1216
_journal_page_last 1223
_journal_paper_doi 10.1021/jacs.0c12194
_journal_volume 143
_journal_year 2021
_chemical_formula_sum 'C15 H15 Cl O S'
_chemical_formula_weight 278.78
_space_group_crystal_system monoclinic
_space_group_IT_number 14
_space_group_name_Hall '-P 2ybc'
_space_group_name_H-M_alt 'P 1 21/c 1'
_atom_sites_solution_hydrogens mixed
_audit_creation_method SHELXL-2014/7
_cell_angle_alpha 90
_cell_angle_beta 90.251(2)
_cell_angle_gamma 90
_cell_formula_units_Z 4
_cell_length_a 10.2500(7)
_cell_length_b 15.3411(10)
_cell_length_c 8.6672(5)
_cell_measurement_reflns_used 9985
_cell_measurement_temperature 173(2)
_cell_measurement_theta_max 25.3
_cell_measurement_theta_min 2.7
_cell_volume 1362.87(15)
_computing_cell_refinement 'Bruker SAINT-V 8.34A'
_computing_data_collection 'Bruker Apex III'
_computing_data_reduction 'Bruker SAINT-V 8.34A'
_computing_structure_refinement 'SHELXL-2014/7 (Sheldrick, 2014)'
_computing_structure_solution 'SHELXTL-XT-2014/4 (Bruker AXS, 2014)'
_diffrn_ambient_temperature 173(2)
_diffrn_detector_area_resol_mean 10.4
_diffrn_measured_fraction_theta_full 0.998
_diffrn_measured_fraction_theta_max 0.995
_diffrn_measurement_device_type 'Bruker D8 QUEST PHOTON 100'
_diffrn_measurement_method '\f and \w scans'
_diffrn_radiation_monochromator 'multi layered optics'
_diffrn_radiation_type MoK\a
_diffrn_radiation_wavelength 0.71073
_diffrn_reflns_av_R_equivalents 0.0467
_diffrn_reflns_av_unetI/netI 0.0212
_diffrn_reflns_Laue_measured_fraction_full 0.998
_diffrn_reflns_Laue_measured_fraction_max 0.995
_diffrn_reflns_limit_h_max 12
_diffrn_reflns_limit_h_min -12
_diffrn_reflns_limit_k_max 17
_diffrn_reflns_limit_k_min -18
_diffrn_reflns_limit_l_max 9
_diffrn_reflns_limit_l_min -10
_diffrn_reflns_number 29960
_diffrn_reflns_point_group_measured_fraction_full 0.998
_diffrn_reflns_point_group_measured_fraction_max 0.995
_diffrn_reflns_theta_full 24.996
_diffrn_reflns_theta_max 24.996
_diffrn_reflns_theta_min 1.987
_diffrn_source 'Incoatec Microfocus'
_exptl_absorpt_coefficient_mu 0.418
_exptl_absorpt_correction_T_max 0.958
_exptl_absorpt_correction_T_min 0.896
_exptl_absorpt_correction_type multi-scan
_exptl_absorpt_process_details 'Bruker SADABS-2014/5)'
_exptl_crystal_colour colourless
_exptl_crystal_density_diffrn 1.359
_exptl_crystal_description prism
_exptl_crystal_F_000 584
_exptl_crystal_size_max 0.130
_exptl_crystal_size_mid 0.050
_exptl_crystal_size_min 0.030
_refine_diff_density_max 0.180
_refine_diff_density_min -0.252
_refine_diff_density_rms 0.042
_refine_ls_extinction_method none
_refine_ls_goodness_of_fit_ref 1.177
_refine_ls_hydrogen_treatment mixed
_refine_ls_matrix_type full
_refine_ls_number_parameters 184
_refine_ls_number_reflns 2372
_refine_ls_number_restraints 5
_refine_ls_restrained_S_all 1.176
_refine_ls_R_factor_all 0.0391
_refine_ls_R_factor_gt 0.0357
_refine_ls_shift/su_max 0.001
_refine_ls_shift/su_mean 0.000
_refine_ls_structure_factor_coef Fsqd
_refine_ls_weighting_details 'w=1/[\s^2^(Fo^2^)+(0.0221P)^2^+1.2095P] where P=(Fo^2^+2Fc^2^)/3'
_refine_ls_weighting_scheme calc
_refine_ls_wR_factor_gt 0.0838
_refine_ls_wR_factor_ref 0.0857
_reflns_Friedel_coverage 0.000
_reflns_number_gt 2228
_reflns_number_total 2372
_reflns_threshold_expression 'I > 2\s(I)'
_cod_data_source_file ja0c12194_si_002.cif
_cod_data_source_block 7l
_cod_original_sg_symbol_H-M 'P 21/c'
_cod_database_code 4135575
_shelx_shelxl_version_number 2014/7
_shelx_space_group_comment
;
The symmetry employed for this shelxl refinement is uniquely defined
by the following loop, which should always be used as a source of
symmetry information in preference to the above space-group names.
They are only intended as comments.
;
_shelx_estimated_absorpt_t_min 0.948
_shelx_estimated_absorpt_t_max 0.988

loop_
_space_group_symop_operation_xyz
'x, y, z'
'-x, y+1/2, -z+1/2'
'-x, -y, -z'
'x, -y-1/2, z-1/2'

loop_
_atom_site_label
_atom_site_type_symbol
_atom_site_fract_x
_atom_site_fract_y
_atom_site_fract_z
_atom_site_U_iso_or_equiv
_atom_site_adp_type
_atom_site_occupancy
_atom_site_site_symmetry_order
_atom_site_calc_flag
_atom_site_refinement_flags_posn
_atom_site_refinement_flags_adp
_atom_site_refinement_flags_occupancy
_atom_site_disorder_assembly
_atom_site_disorder_group
S1 S 0.50800(7) 0.28739(4) 0.13188(7) 0.03167(17) Uani 1 1 d . . . . .
Cl1 Cl 1.07062(6) 0.23373(5) 0.42521(9) 0.0426(2) Uani 1 1 d . . . . .
O1 O 0.64734(16) 0.16509(11) 0.2742(2) 0.0283(4) Uani 1 1 d . . . . .
C1 C 0.7859(3) 0.06387(18) 0.4106(3) 0.0359(7) Uani 1 1 d D . . . .
H1 H 0.859(2) 0.0599(19) 0.481(3) 0.035(8) Uiso 1 1 d D . . . .
C2 C 0.6819(3) -0.0055(2) 0.4237(4) 0.0420(7) Uani 1 1 d D . . . .
H2A H 0.592(2) 0.0132(19) 0.399(4) 0.044(9) Uiso 1 1 d D . . . .
H2B H 0.699(3) -0.0475(18) 0.505(3) 0.052(10) Uiso 1 1 d D . . . .
C3 C 0.7743(3) -0.0079(2) 0.2922(4) 0.0430(8) Uani 1 1 d D . . . .
H3A H 0.742(3) 0.010(2) 0.190(3) 0.069(12) Uiso 1 1 d D . . . .
H3B H 0.841(3) -0.0528(17) 0.293(4) 0.053(10) Uiso 1 1 d D . . . .
C4 C 0.7510(2) 0.15344(17) 0.3723(3) 0.0281(6) Uani 1 1 d . . . . .
C5 C 0.8025(2) 0.23148(16) 0.4137(3) 0.0247(5) Uani 1 1 d . . . . .
C6 C 0.7249(2) 0.29788(17) 0.3386(3) 0.0245(5) Uani 1 1 d . . . . .
C7 C 0.6312(2) 0.25430(17) 0.2562(3) 0.0259(5) Uani 1 1 d . . . . .
C8 C 0.9138(2) 0.24298(19) 0.5226(3) 0.0286(6) Uani 1 1 d . . . . .
H8A H 0.9085 0.1983 0.6047 0.034 Uiso 1 1 calc R U . . .
H8B H 0.9075 0.3010 0.5720 0.034 Uiso 1 1 calc R U . . .
C9 C 0.7415(2) 0.39320(16) 0.3484(3) 0.0255(5) Uani 1 1 d . . . . .
C10 C 0.6339(3) 0.44887(18) 0.3587(3) 0.0319(6) Uani 1 1 d . . . . .
H10 H 0.5484 0.4249 0.3617 0.038 Uiso 1 1 calc R U . . .
C11 C 0.6499(3) 0.53840(18) 0.3646(3) 0.0363(6) Uani 1 1 d . . . . .
H11 H 0.5757 0.5754 0.3705 0.044 Uiso 1 1 calc R U . . .
C12 C 0.7742(3) 0.57425(18) 0.3619(3) 0.0372(7) Uani 1 1 d . . . . .
H12 H 0.7853 0.6357 0.3669 0.045 Uiso 1 1 calc R U . . .
C13 C 0.8818(3) 0.52013(18) 0.3518(3) 0.0362(6) Uani 1 1 d . . . . .
H13 H 0.9669 0.5446 0.3482 0.043 Uiso 1 1 calc R U . . .
C14 C 0.8660(3) 0.43037(17) 0.3468(3) 0.0295(6) Uani 1 1 d . . . . .
H14 H 0.9406 0.3938 0.3423 0.035 Uiso 1 1 calc R U . . .
C15 C 0.3667(3) 0.28232(18) 0.2572(3) 0.0345(6) Uani 1 1 d . . . . .
H15A H 0.2887 0.2999 0.1994 0.052 Uiso 1 1 calc R U . . .
H15B H 0.3556 0.2226 0.2950 0.052 Uiso 1 1 calc R U . . .
H15C H 0.3795 0.3217 0.3450 0.052 Uiso 1 1 calc R U . . .

loop_
_atom_site_aniso_label
_atom_site_aniso_U_11
_atom_site_aniso_U_22
_atom_site_aniso_U_33
_atom_site_aniso_U_23
_atom_site_aniso_U_13
_atom_site_aniso_U_12
S1 0.0251(3) 0.0429(4) 0.0270(3) 0.0000(3) -0.0025(3) -0.0013(3)
Cl1 0.0214(3) 0.0617(5) 0.0447(4) -0.0069(4) 0.0013(3) -0.0010(3)
O1 0.0240(9) 0.0307(10) 0.0301(10) -0.0049(8) -0.0016(7) -0.0037(7)
C1 0.0333(15) 0.0334(15) 0.0409(16) -0.0032(13) -0.0055(13) -0.0018(12)
C2 0.0455(18) 0.0337(16) 0.0467(18) 0.0011(14) 0.0096(15) -0.0051(14)
C3 0.0453(19) 0.0336(16) 0.0503(19) -0.0079(14) 0.0096(16) -0.0031(14)
C4 0.0233(12) 0.0349(14) 0.0260(13) -0.0034(11) -0.0003(11) -0.0007(11)
C5 0.0204(12) 0.0307(14) 0.0230(13) -0.0036(10) 0.0030(10) -0.0017(10)
C6 0.0194(12) 0.0328(14) 0.0214(12) -0.0019(11) 0.0047(10) -0.0022(10)
C7 0.0220(12) 0.0314(13) 0.0242(13) -0.0039(11) 0.0028(10) -0.0020(11)
C8 0.0234(13) 0.0376(14) 0.0249(13) -0.0030(11) 0.0033(11) -0.0018(11)
C9 0.0249(12) 0.0309(13) 0.0207(12) -0.0025(11) 0.0011(10) -0.0023(10)
C10 0.0261(13) 0.0383(15) 0.0311(14) -0.0021(12) 0.0025(12) -0.0022(11)
C11 0.0376(15) 0.0349(15) 0.0363(15) -0.0017(13) -0.0006(13) 0.0067(12)
C12 0.0471(17) 0.0275(14) 0.0370(15) 0.0002(12) -0.0072(14) -0.0021(12)
C13 0.0328(14) 0.0372(15) 0.0384(15) 0.0003(13) -0.0060(13) -0.0102(12)
C14 0.0252(13) 0.0325(14) 0.0309(14) -0.0030(12) -0.0010(11) -0.0033(11)
C15 0.0220(13) 0.0391(16) 0.0424(16) -0.0016(13) -0.0011(12) -0.0022(11)

loop_
_atom_type_symbol
_atom_type_description
_atom_type_scat_dispersion_real
_atom_type_scat_dispersion_imag
_atom_type_scat_source
C C 0.0033 0.0016 'International Tables Vol C Tables 4.2.6.8 and 6.1.1.4'
H H 0.0000 0.0000 'International Tables Vol C Tables 4.2.6.8 and 6.1.1.4'
O O 0.0106 0.0060 'International Tables Vol C Tables 4.2.6.8 and 6.1.1.4'
S S 0.1246 0.1234 'International Tables Vol C Tables 4.2.6.8 and 6.1.1.4'
Cl Cl 0.1484 0.1585 'International Tables Vol C Tables 4.2.6.8 and 6.1.1.4'

loop_
_geom_angle_atom_site_label_1
_geom_angle_atom_site_label_2
_geom_angle_atom_site_label_3
_geom_angle
_geom_angle_site_symmetry_1
_geom_angle_site_symmetry_3
_geom_angle_publ_flag
C7 S1 C15 101.34(12) . . ?
C4 O1 C7 106.89(19) . . ?
C4 C1 C3 121.0(3) . . ?
C4 C1 C2 120.5(3) . . ?
C3 C1 C2 58.9(2) . . ?
C4 C1 H1 113.1(18) . . ?
C3 C1 H1 116.2(17) . . ?
C2 C1 H1 117.0(18) . . ?
C3 C2 C1 60.5(2) . . ?
C3 C2 H2A 116.1(19) . . ?
C1 C2 H2A 116.0(18) . . ?
C3 C2 H2B 115(2) . . ?
C1 C2 H2B 113(2) . . ?
H2A C2 H2B 121(3) . . ?
C2 C3 C1 60.6(2) . . ?
C2 C3 H3A 118(2) . . ?
C1 C3 H3A 116(2) . . ?
C2 C3 H3B 118(2) . . ?
C1 C3 H3B 118(2) . . ?
H3A C3 H3B 116(3) . . ?
C5 C4 O1 110.4(2) . . ?
C5 C4 C1 132.6(2) . . ?
O1 C4 C1 117.0(2) . . ?
C4 C5 C6 106.8(2) . . ?
C4 C5 C8 124.7(2) . . ?
C6 C5 C8 128.4(2) . . ?
C7 C6 C5 105.9(2) . . ?
C7 C6 C9 126.5(2) . . ?
C5 C6 C9 127.5(2) . . ?
C6 C7 O1 109.9(2) . . ?
C6 C7 S1 133.6(2) . . ?
O1 C7 S1 116.45(17) . . ?
C5 C8 Cl1 111.86(17) . . ?
C5 C8 H8A 109.2 . . ?
Cl1 C8 H8A 109.2 . . ?
C5 C8 H8B 109.2 . . ?
Cl1 C8 H8B 109.2 . . ?
H8A C8 H8B 107.9 . . ?
C14 C9 C10 118.2(2) . . ?
C14 C9 C6 120.6(2) . . ?
C10 C9 C6 121.2(2) . . ?
C11 C10 C9 121.0(2) . . ?
C11 C10 H10 119.5 . . ?
C9 C10 H10 119.5 . . ?
C10 C11 C12 120.1(3) . . ?
C10 C11 H11 119.9 . . ?
C12 C11 H11 119.9 . . ?
C13 C12 C11 119.7(3) . . ?
C13 C12 H12 120.2 . . ?
C11 C12 H12 120.2 . . ?
C12 C13 C14 120.3(3) . . ?
C12 C13 H13 119.8 . . ?
C14 C13 H13 119.8 . . ?
C13 C14 C9 120.7(3) . . ?
C13 C14 H14 119.6 . . ?
C9 C14 H14 119.6 . . ?
S1 C15 H15A 109.5 . . ?
S1 C15 H15B 109.5 . . ?
H15A C15 H15B 109.5 . . ?
S1 C15 H15C 109.5 . . ?
H15A C15 H15C 109.5 . . ?
H15B C15 H15C 109.5 . . ?

loop_
_geom_bond_atom_site_label_1
_geom_bond_atom_site_label_2
_geom_bond_distance
_geom_bond_site_symmetry_2
_geom_bond_publ_flag
S1 C7 1.732(3) . ?
S1 C15 1.816(3) . ?
Cl1 C8 1.824(2) . ?
O1 C4 1.370(3) . ?
O1 C7 1.387(3) . ?
C1 C4 1.458(4) . ?
C1 C3 1.510(4) . ?
C1 C2 1.511(4) . ?
C1 H1 0.963(17) . ?
C2 C3 1.486(4) . ?
C2 H2A 0.987(17) . ?
C2 H2B 0.971(18) . ?
C3 H3A 0.982(18) . ?
C3 H3B 0.970(18) . ?
C4 C5 1.356(4) . ?
C5 C6 1.446(3) . ?
C5 C8 1.487(3) . ?
C6 C7 1.369(3) . ?
C6 C9 1.475(3) . ?
C8 H8A 0.9900 . ?
C8 H8B 0.9900 . ?
C9 C14 1.398(3) . ?
C9 C10 1.398(4) . ?
C10 C11 1.384(4) . ?
C10 H10 0.9500 . ?
C11 C12 1.388(4) . ?
C11 H11 0.9500 . ?
C12 C13 1.383(4) . ?
C12 H12 0.9500 . ?
C13 C14 1.387(4) . ?
C13 H13 0.9500 . ?
C14 H14 0.9500 . ?
C15 H15A 0.9800 . ?
C15 H15B 0.9800 . ?
C15 H15C 0.9800 . ?

loop_
_geom_torsion_atom_site_label_1
_geom_torsion_atom_site_label_2
_geom_torsion_atom_site_label_3
_geom_torsion_atom_site_label_4
_geom_torsion
_geom_torsion_site_symmetry_1
_geom_torsion_site_symmetry_2
_geom_torsion_site_symmetry_3
_geom_torsion_site_symmetry_4
_geom_torsion_publ_flag
C4 C1 C2 C3 110.0(3) . . . . ?
C4 C1 C3 C2 -109.3(3) . . . . ?
C7 O1 C4 C5 -1.5(3) . . . . ?
C7 O1 C4 C1 179.3(2) . . . . ?
C3 C1 C4 C5 -143.1(3) . . . . ?
C2 C1 C4 C5 147.0(3) . . . . ?
C3 C1 C4 O1 35.9(4) . . . . ?
C2 C1 C4 O1 -33.9(4) . . . . ?
O1 C4 C5 C6 1.0(3) . . . . ?
C1 C4 C5 C6 -179.9(3) . . . . ?
O1 C4 C5 C8 178.2(2) . . . . ?
C1 C4 C5 C8 -2.6(5) . . . . ?
C4 C5 C6 C7 -0.1(3) . . . . ?
C8 C5 C6 C7 -177.2(2) . . . . ?
C4 C5 C6 C9 179.6(2) . . . . ?
C8 C5 C6 C9 2.4(4) . . . . ?
C5 C6 C7 O1 -0.8(3) . . . . ?
C9 C6 C7 O1 179.5(2) . . . . ?
C5 C6 C7 S1 -176.9(2) . . . . ?
C9 C6 C7 S1 3.4(4) . . . . ?
C4 O1 C7 C6 1.4(3) . . . . ?
C4 O1 C7 S1 178.25(17) . . . . ?
C15 S1 C7 C6 -100.8(3) . . . . ?
C15 S1 C7 O1 83.3(2) . . . . ?
C4 C5 C8 Cl1 85.5(3) . . . . ?
C6 C5 C8 Cl1 -97.9(3) . . . . ?
C7 C6 C9 C14 -140.0(3) . . . . ?
C5 C6 C9 C14 40.5(4) . . . . ?
C7 C6 C9 C10 39.7(4) . . . . ?
C5 C6 C9 C10 -139.9(3) . . . . ?
C14 C9 C10 C11 1.1(4) . . . . ?
C6 C9 C10 C11 -178.6(2) . . . . ?
C9 C10 C11 C12 -0.7(4) . . . . ?
C10 C11 C12 C13 0.6(4) . . . . ?
C11 C12 C13 C14 -1.0(4) . . . . ?
C12 C13 C14 C9 1.5(4) . . . . ?
C10 C9 C14 C13 -1.5(4) . . . . ?
C6 C9 C14 C13 178.2(2) . . . . ?
